data_2018654
loop_
_publ_author_name
'Ponomarova, Vira V.'
'Domasevitch, Konstantin V.'

_publ_section_title
;
 A three-component cocrystal:
 benzoyl(hydroxyimino)acetonitrile--18-crown-6--water (2/1/4)
;
_journal_coeditor_code SF3178
_journal_issue 9
_journal_name_full 'Acta Crystallographica Section C'
_journal_page_first o359
_journal_page_last o361
_journal_paper_doi 10.1107/S0108270112034208
_journal_volume 68
_journal_year 2012
_chemical_formula_iupac '2C9 H6 N2 O2, C12 H24 O6, 4H2 O'
_chemical_formula_moiety '2(C9 H6 N2 O2), C12 H24 O6, 4(H2 O)'
_chemical_formula_sum 'C30 H44 N4 O14'
_chemical_formula_weight 684.69
_chemical_name_systematic
;
benzoyl(hydroxyimino)acetonitrile--18-crown-6
(1,4,7,10,13,16-hexaoxacyclooctadecane)--water (2/1/4)
;
_space_group_IT_number 61
_space_group_name_Hall '-P 2ac 2ab'
_symmetry_cell_setting orthorhombic
_symmetry_space_group_name_Hall '-P 2ac 2ab'
_symmetry_space_group_name_H-M 'P b c a'
_atom_sites_solution_hydrogens difmap
_atom_sites_solution_primary direct
_atom_sites_solution_secondary difmap
_audit_creation_method SHELXL97
_cell_angle_alpha 90.00
_cell_angle_beta 90.00
_cell_angle_gamma 90.00
_cell_formula_units_Z 4
_cell_length_a 10.6645(7)
_cell_length_b 10.3818(7)
_cell_length_c 32.164(2)
_cell_measurement_reflns_used 14785
_cell_measurement_temperature 213(2)
_cell_measurement_theta_max 26.24
_cell_measurement_theta_min 1.27
_cell_volume 3561.1(4)
_computing_cell_refinement 'SAINT-NT (Bruker, 1999)'
_computing_data_collection 'SMART-NT (Bruker, 1998)'
_computing_data_reduction 'SAINT-NT (Bruker, 1999)'
_computing_molecular_graphics 'DIAMOND (Brandenburg, 1999)'
_computing_publication_material 'WinGX (Farrugia, 1999)'
_computing_structure_refinement 'SHELXL97 (Sheldrick, 2008)'
_computing_structure_solution 'SHELXS97 (Sheldrick, 2008)'
_diffrn_ambient_temperature 213(2)
_diffrn_measured_fraction_theta_full 0.991
_diffrn_measured_fraction_theta_max 0.991
_diffrn_measurement_device_type 'Siemens SMART CCD area-detector'
_diffrn_measurement_method \w
_diffrn_radiation_monochromator graphite
_diffrn_radiation_source 'fine-focus sealed tube'
_diffrn_radiation_type MoK\a
_diffrn_radiation_wavelength 0.71073
_diffrn_reflns_av_R_equivalents 0.0378
_diffrn_reflns_av_sigmaI/netI 0.0347
_diffrn_reflns_limit_h_max 13
_diffrn_reflns_limit_h_min -13
_diffrn_reflns_limit_k_max 12
_diffrn_reflns_limit_k_min -12
_diffrn_reflns_limit_l_max 38
_diffrn_reflns_limit_l_min -40
_diffrn_reflns_number 14786
_diffrn_reflns_theta_full 26.24
_diffrn_reflns_theta_max 26.31
_diffrn_reflns_theta_min 1.27
_diffrn_standards_decay_% 0
_exptl_absorpt_coefficient_mu 0.102
_exptl_absorpt_correction_T_max 0.9819
_exptl_absorpt_correction_T_min 0.9702
_exptl_absorpt_correction_type empirical
_exptl_absorpt_process_details '(SADABS; Sheldrick, 1996)'
_exptl_crystal_colour colourless
_exptl_crystal_density_diffrn 1.277
_exptl_crystal_density_method 'not measured'
_exptl_crystal_description plate
_exptl_crystal_F_000 1456
_exptl_crystal_size_max 0.26
_exptl_crystal_size_mid 0.22
_exptl_crystal_size_min 0.18
_refine_diff_density_max 0.144
_refine_diff_density_min -0.143
_refine_ls_extinction_coef 0.0024(3)
_refine_ls_extinction_expression Fc^*^=kFc[1+0.001xFc^2^\l^3^/sin(2\q)]^-1/4^
_refine_ls_extinction_method 'SHELXL97 (Sheldrick, 2008)'
_refine_ls_goodness_of_fit_ref 1.092
_refine_ls_hydrogen_treatment refall
_refine_ls_matrix_type full
_refine_ls_number_parameters 306
_refine_ls_number_reflns 3562
_refine_ls_number_restraints 0
_refine_ls_restrained_S_all 1.092
_refine_ls_R_factor_all 0.0691
_refine_ls_R_factor_gt 0.0451
_refine_ls_shift/su_max 0.000
_refine_ls_shift/su_mean 0.000
_refine_ls_structure_factor_coef Fsqd
_refine_ls_weighting_details 'calc w = 1/[\s^2^(Fo^2^)+(0.0228P)^2^+0.9784P] where P=(Fo^2^+2Fc^2^)/3'
_refine_ls_weighting_scheme calc
_refine_ls_wR_factor_gt 0.0773
_refine_ls_wR_factor_ref 0.0842
_reflns_number_gt 2685
_reflns_number_total 3563
_reflns_threshold_expression I>2\s(I)
_cod_data_source_file sf3178.cif
_cod_data_source_block I
_cod_database_code 2018654
_cod_database_fobs_code 2018654

loop_
_symmetry_equiv_pos_as_xyz
'x, y, z'
'-x+1/2, -y, z+1/2'
'-x, y+1/2, -z+1/2'
'x+1/2, -y+1/2, -z'
'-x, -y, -z'
'x-1/2, y, -z-1/2'
'x, -y-1/2, z-1/2'
'-x-1/2, y-1/2, z'

loop_
_atom_site_type_symbol
_atom_site_label
_atom_site_fract_x
_atom_site_fract_y
_atom_site_fract_z
_atom_site_U_iso_or_equiv
_atom_site_adp_type
_atom_site_calc_flag
_atom_site_occupancy
_atom_site_symmetry_multiplicity
O O1 0.83242(11) 0.56750(13) 0.12373(4) 0.0466(3) Uani d 1 1
O O2 0.73186(11) 0.90789(11) 0.20474(4) 0.0494(3) Uani d 1 1
O O3 0.43559(10) 0.25060(11) 0.00795(3) 0.0401(3) Uani d 1 1
O O4 0.43306(10) 0.38868(11) 0.08419(3) 0.0379(3) Uani d 1 1
O O5 0.43577(10) 0.65740(11) 0.06640(3) 0.0366(3) Uani d 1 1
O O6 0.69941(13) 0.41658(13) 0.07702(4) 0.0462(3) Uani d 1 1
O O7 0.68115(13) 0.49922(15) -0.00253(4) 0.0475(3) Uani d 1 1
N N1 0.74288(12) 0.63309(13) 0.14520(4) 0.0364(3) Uani d 1 1
N N2 1.02307(15) 0.76097(19) 0.18133(5) 0.0664(5) Uani d 1 1
C C1 0.78619(14) 0.71733(16) 0.17079(5) 0.0346(4) Uani d 1 1
C C2 0.69615(14) 0.80257(15) 0.19304(5) 0.0341(4) Uani d 1 1
C C3 0.91885(16) 0.74186(19) 0.17647(5) 0.0447(4) Uani d 1 1
C C4 0.56566(14) 0.75802(15) 0.19984(5) 0.0308(4) Uani d 1 1
C C5 0.53853(14) 0.63062(16) 0.20975(5) 0.0314(4) Uani d 1 1
C C6 0.41612(15) 0.59448(19) 0.21838(5) 0.0381(4) Uani d 1 1
C C7 0.32066(17) 0.6843(2) 0.21575(5) 0.0449(5) Uani d 1 1
C C8 0.34692(17) 0.8103(2) 0.20559(6) 0.0474(5) Uani d 1 1
C C9 0.46885(17) 0.84891(18) 0.19833(5) 0.0412(4) Uani d 1 1
C C10 0.4888(2) 0.17106(17) -0.02352(6) 0.0442(4) Uani d 1 1
C C11 0.4408(2) 0.19024(18) 0.04787(6) 0.0445(5) Uani d 1 1
C C12 0.36960(18) 0.26926(18) 0.07832(6) 0.0429(4) Uani d 1 1
C C13 0.35963(17) 0.48004(18) 0.10643(6) 0.0403(4) Uani d 1 1
C C14 0.42882(17) 0.60513(18) 0.10752(5) 0.0384(4) Uani d 1 1
C C15 0.5197(2) 0.76388(18) 0.06480(6) 0.0434(4) Uani d 1 1
H H1 0.785(2) 0.507(2) 0.1061(7) 0.079(7) Uiso d 1 1
H H1W 0.625(2) 0.403(2) 0.0846(7) 0.086(9) Uiso d 1 1
H H2W 0.695(2) 0.442(2) 0.0500(8) 0.087(8) Uiso d 1 1
H H3W 0.645(2) 0.577(2) -0.0028(7) 0.091(9) Uiso d 1 1
H H4W 0.641(2) 0.448(2) -0.0195(8) 0.100(9) Uiso d 1 1
H H5 0.6042(14) 0.5657(15) 0.2104(5) 0.033(4) Uiso d 1 1
H H6 0.3989(15) 0.5042(16) 0.2262(5) 0.041(5) Uiso d 1 1
H H7 0.2338(19) 0.6582(18) 0.2208(5) 0.060(6) Uiso d 1 1
H H8 0.2834(18) 0.8726(19) 0.2037(5) 0.060(6) Uiso d 1 1
H H9 0.4907(16) 0.9358(18) 0.1912(5) 0.049(5) Uiso d 1 1
H H10A 0.4433(16) 0.0856(19) -0.0245(5) 0.053(5) Uiso d 1 1
H H10B 0.5779(17) 0.1554(17) -0.0158(5) 0.047(5) Uiso d 1 1
H H11A 0.5318(18) 0.1813(17) 0.0562(6) 0.053(5) Uiso d 1 1
H H11B 0.4023(16) 0.1056(18) 0.0461(5) 0.046(5) Uiso d 1 1
H H12A 0.2840(17) 0.2878(16) 0.0683(5) 0.047(5) Uiso d 1 1
H H12B 0.3630(16) 0.2231(17) 0.1052(6) 0.053(5) Uiso d 1 1
H H13A 0.3442(15) 0.4504(15) 0.1350(5) 0.042(5) Uiso d 1 1
H H13B 0.2749(17) 0.4923(16) 0.0918(5) 0.044(5) Uiso d 1 1
H H14A 0.3846(16) 0.6676(16) 0.1258(5) 0.046(5) Uiso d 1 1
H H14B 0.5157(17) 0.5917(17) 0.1186(5) 0.047(5) Uiso d 1 1
H H15A 0.6074(18) 0.7329(17) 0.0694(5) 0.054(5) Uiso d 1 1
H H15B 0.4964(17) 0.8246(19) 0.0869(6) 0.058(6) Uiso d 1 1

loop_
_atom_site_aniso_label
_atom_site_aniso_U_11
_atom_site_aniso_U_22
_atom_site_aniso_U_33
_atom_site_aniso_U_12
_atom_site_aniso_U_13
_atom_site_aniso_U_23
O1 0.0336(7) 0.0667(9) 0.0395(7) 0.0043(6) 0.0065(5) -0.0050(6)
O2 0.0483(7) 0.0391(7) 0.0608(8) -0.0116(6) -0.0079(6) 0.0012(6)
O3 0.0525(7) 0.0332(6) 0.0347(6) 0.0035(6) 0.0011(5) 0.0012(5)
O4 0.0360(6) 0.0401(7) 0.0376(6) -0.0063(5) 0.0024(5) -0.0008(5)
O5 0.0408(6) 0.0403(6) 0.0289(6) -0.0039(5) -0.0027(5) 0.0000(5)
O6 0.0400(8) 0.0580(8) 0.0407(8) 0.0054(7) -0.0009(6) -0.0012(6)
O7 0.0527(8) 0.0491(8) 0.0407(8) 0.0048(7) -0.0094(6) -0.0010(6)
N1 0.0304(7) 0.0447(8) 0.0341(7) 0.0030(6) 0.0041(6) 0.0046(7)
N2 0.0333(9) 0.1049(15) 0.0611(12) -0.0140(10) -0.0017(8) 0.0052(10)
C1 0.0263(8) 0.0458(10) 0.0319(9) -0.0059(7) -0.0019(7) 0.0080(8)
C2 0.0337(9) 0.0361(9) 0.0323(9) -0.0036(8) -0.0060(7) 0.0070(7)
C3 0.0355(10) 0.0628(12) 0.0358(10) -0.0076(9) 0.0014(8) 0.0067(9)
C4 0.0305(8) 0.0353(8) 0.0265(8) 0.0006(7) -0.0026(6) -0.0025(7)
C5 0.0288(8) 0.0371(9) 0.0282(8) 0.0022(8) -0.0009(7) -0.0027(7)
C6 0.0342(9) 0.0500(11) 0.0299(9) -0.0070(9) 0.0023(7) -0.0026(8)
C7 0.0294(10) 0.0707(14) 0.0347(10) 0.0003(10) 0.0040(7) -0.0092(9)
C8 0.0363(10) 0.0599(13) 0.0459(11) 0.0174(10) -0.0023(8) -0.0113(10)
C9 0.0443(10) 0.0396(10) 0.0396(10) 0.0077(9) -0.0046(8) -0.0047(8)
C10 0.0532(12) 0.0323(9) 0.0472(11) 0.0008(9) 0.0006(9) -0.0018(8)
C11 0.0576(13) 0.0345(10) 0.0414(11) -0.0070(10) -0.0049(9) 0.0083(8)
C12 0.0468(11) 0.0453(11) 0.0368(10) -0.0154(9) 0.0013(9) 0.0057(8)
C13 0.0384(10) 0.0535(11) 0.0289(9) 0.0009(9) 0.0046(8) 0.0001(8)
C14 0.0394(10) 0.0480(11) 0.0279(9) 0.0041(9) -0.0002(8) -0.0029(8)
C15 0.0524(12) 0.0376(10) 0.0402(11) -0.0059(9) 0.0001(9) -0.0063(9)

loop_
_atom_type_symbol
_atom_type_description
_atom_type_scat_dispersion_real
_atom_type_scat_dispersion_imag
_atom_type_scat_source
C C 0.0033 0.0016 'International Tables Vol C Tables 4.2.6.8 and 6.1.1.4'
H H 0.0000 0.0000 'International Tables Vol C Tables 4.2.6.8 and 6.1.1.4'
N N 0.0061 0.0033 'International Tables Vol C Tables 4.2.6.8 and 6.1.1.4'
O O 0.0106 0.0060 'International Tables Vol C Tables 4.2.6.8 and 6.1.1.4'

loop_
_geom_angle_atom_site_label_1
_geom_angle_atom_site_label_2
_geom_angle_atom_site_label_3
_geom_angle_site_symmetry_1
_geom_angle_site_symmetry_3
_geom_angle
_geom_angle_publ_flag
N1 O1 H1 . . 104.7(12) no
C10 O3 C11 . . 111.64(13) no
C13 O4 C12 . . 112.66(13) no
C15 O5 C14 . . 111.13(13) no
H1W O6 H2W . . 106(2) no
H3W O7 H4W . . 109(2) no
C1 N1 O1 . . 114.39(13) y
N1 C1 C3 . . 123.39(15) y
N1 C1 C2 . . 118.68(14) y
C3 C1 C2 . . 117.69(15) y
O2 C2 C4 . . 121.88(15) no
O2 C2 C1 . . 118.73(15) y
C4 C2 C1 . . 119.39(14) no
N2 C3 C1 . . 179.35(19) y
C5 C4 C9 . . 119.71(15) no
C5 C4 C2 . . 121.72(14) no
C9 C4 C2 . . 118.49(15) no
C6 C5 C4 . . 119.94(16) no
C6 C5 H5 . . 119.1(9) no
C4 C5 H5 . . 120.9(9) no
C7 C6 C5 . . 119.88(18) no
C7 C6 H6 . . 121.2(10) no
C5 C6 H6 . . 118.9(10) no
C8 C7 C6 . . 120.35(17) no
C8 C7 H7 . . 119.7(11) no
C6 C7 H7 . . 120.0(11) no
C7 C8 C9 . . 120.51(18) no
C7 C8 H8 . . 121.6(12) no
C9 C8 H8 . . 117.9(12) no
C8 C9 C4 . . 119.54(18) no
C8 C9 H9 . . 122.8(11) no
C4 C9 H9 . . 117.6(11) no
O3 C10 C15 . 5_665 110.23(15) no
O3 C10 H10A . . 109.8(10) no
C15 C10 H10A 5_665 . 110.0(10) no
O3 C10 H10B . . 107.4(10) no
C15 C10 H10B 5_665 . 110.6(10) no
H10A C10 H10B . . 108.8(14) no
O3 C11 C12 . . 109.28(15) no
O3 C11 H11A . . 108.4(10) no
C12 C11 H11A . . 111.4(10) no
O3 C11 H11B . . 109.1(10) no
C12 C11 H11B . . 108.8(10) no
H11A C11 H11B . . 109.7(15) no
O4 C12 C11 . . 108.97(14) no
O4 C12 H12A . . 108.2(10) no
C11 C12 H12A . . 111.3(10) no
O4 C12 H12B . . 109.8(10) no
C11 C12 H12B . . 110.1(10) no
H12A C12 H12B . . 108.3(14) no
O4 C13 C14 . . 108.63(14) no
O4 C13 H13A . . 110.7(10) no
C14 C13 H13A . . 109.4(10) no
O4 C13 H13B . . 109.7(9) no
C14 C13 H13B . . 109.7(9) no
H13A C13 H13B . . 108.7(13) no
O5 C14 C13 . . 109.47(14) no
O5 C14 H14A . . 108.9(10) no
C13 C14 H14A . . 110.3(10) no
O5 C14 H14B . . 109.5(10) no
C13 C14 H14B . . 110.1(10) no
H14A C14 H14B . . 108.5(14) no
O5 C15 C10 . 5_665 110.23(15) no
O5 C15 H15A . . 109.5(11) no
C10 C15 H15A 5_665 . 109.5(10) no
O5 C15 H15B . . 108.2(11) no
C10 C15 H15B 5_665 . 109.8(11) no
H15A C15 H15B . . 109.6(15) no

loop_
_geom_bond_atom_site_label_1
_geom_bond_atom_site_label_2
_geom_bond_site_symmetry_2
_geom_bond_distance
_geom_bond_publ_flag
O1 N1 . 1.3610(17) y
O1 H1 . 0.98(2) no
O2 C2 . 1.2174(19) y
O3 C10 . 1.424(2) y
O3 C11 . 1.430(2) y
O4 C13 . 1.423(2) y
O4 C12 . 1.425(2) y
O5 C15 . 1.423(2) y
O5 C14 . 1.4315(19) y
O6 H1W . 0.84(3) no
O6 H2W . 0.91(2) no
O7 H3W . 0.90(3) no
O7 H4W . 0.87(3) no
N1 C1 . 1.287(2) y
N2 C3 . 1.140(2) y
C1 C3 . 1.449(2) y
C1 C2 . 1.489(2) y
C2 C4 . 1.483(2) no
C4 C5 . 1.391(2) no
C4 C9 . 1.400(2) no
C5 C6 . 1.386(2) no
C5 H5 . 0.972(15) no
C6 C7 . 1.383(2) no
C6 H6 . 0.987(17) no
C7 C8 . 1.377(3) no
C7 H7 . 0.98(2) no
C8 C9 . 1.381(3) no
C8 H8 . 0.938(19) no
C9 H9 . 0.959(18) no
C10 C15 5_665 1.492(3) no
C10 H10A . 1.012(19) no
C10 H10B . 0.995(17) no
C11 C12 . 1.486(3) no
C11 H11A . 1.011(18) no
C11 H11B . 0.972(18) no
C12 H12A . 0.988(18) no
C12 H12B . 0.990(18) no
C13 C14 . 1.494(3) no
C13 H13A . 0.982(17) no
C13 H13B . 1.026(17) no
C14 H14A . 0.994(18) no
C14 H14B . 1.003(18) no
C15 C10 5_665 1.492(3) no
C15 H15A . 1.000(19) no
C15 H15B . 0.98(2) no

loop_
_geom_hbond_atom_site_label_D
_geom_hbond_atom_site_label_H
_geom_hbond_atom_site_label_A
_geom_hbond_site_symmetry_A
_geom_hbond_distance_DH
_geom_hbond_distance_HA
_geom_hbond_distance_DA
_geom_hbond_angle_DHA
_geom_hbond_publ_flag
O1 H1 O6 . 0.98(2) 1.61(2) 2.5930(18) 176(2) yes
O6 H1W O4 . 0.84(3) 2.05(3) 2.8645(18) 162(2) yes
O6 H2W O7 . 0.91(2) 1.80(2) 2.7059(19) 177(2) yes
O7 H3W O3 5_665 0.90(3) 1.99(3) 2.8856(18) 176(2) yes
O7 H4W O5 5_665 0.87(3) 2.04(3) 2.9014(18) 171(2) yes
C5 H5 O2 8_755 0.972(15) 2.403(16) 3.372(2) 174.4(12) yes
C7 H7 N2 1_455 0.98(2) 2.793(19) 3.454(2) 125.5(13) yes
C14 H14B N1 . 1.003(18) 2.604(18) 3.574(2) 162.5(14) yes
C14 H14A Cg . 0.994(18) 2.770(17) 3.4503(17) 126.1(12) yes

loop_
_geom_torsion_atom_site_label_1
_geom_torsion_atom_site_label_2
_geom_torsion_atom_site_label_3
_geom_torsion_atom_site_label_4
_geom_torsion_site_symmetry_4
_geom_torsion
_geom_torsion_publ_flag
O1 N1 C1 C3 . 0.3(2) no
O1 N1 C1 C2 . 174.58(13) no
N1 C1 C2 O2 . -153.70(15) no
C3 C1 C2 O2 . 20.9(2) no
N1 C1 C2 C4 . 25.5(2) no
C3 C1 C2 C4 . -159.91(14) no
O2 C2 C4 C5 . -142.19(16) no
C1 C2 C4 C5 . 38.7(2) no
O2 C2 C4 C9 . 34.4(2) no
C1 C2 C4 C9 . -144.78(15) no
C9 C4 C5 C6 . -0.5(2) no
C2 C4 C5 C6 . 176.03(14) no
C4 C5 C6 C7 . 2.2(2) no
C5 C6 C7 C8 . -1.6(3) no
C6 C7 C8 C9 . -0.7(3) no
C7 C8 C9 C4 . 2.3(3) no
C5 C4 C9 C8 . -1.8(2) no
C2 C4 C9 C8 . -178.39(15) no
C11 O3 C10 C15 5_665 179.25(15) no
C10 O3 C11 C12 . -172.65(15) no
C13 O4 C12 C11 . 168.51(15) no
O3 C11 C12 O4 . -66.83(19) no
C12 O4 C13 C14 . -174.76(14) no
C15 O5 C14 C13 . -169.50(15) no
O4 C13 C14 O5 . 67.16(18) no
C14 O5 C15 C10 5_665 -171.57(15) no
